data_7032484
loop_
_publ_author_name
'Han, Min-Le'
'Duan, Ya-Ping'
'Li, Dong-Sheng'
'Xu, Guo-Wang'
'Wu, Ya-Pan'
'Zhao, Jun'

_publ_section_title
;
 A series of divalent metal coordination polymers based on isomeric
 tetracarboxylic acids: synthesis, structures and magnetic properties.
;
_journal_issue 46
_journal_name_full 'Dalton transactions (Cambridge, England : 2003)'
_journal_page_first 17519
_journal_page_last 17527
_journal_paper_doi 10.1039/c4dt01946f
_journal_volume 43
_journal_year 2014
_chemical_formula_sum 'C26 H23 Co N3 O10.5'
_chemical_formula_weight 604.40
_chemical_name_systematic
;

 ?

;
_space_group_IT_number 15
_symmetry_cell_setting monoclinic
_symmetry_space_group_name_Hall '-C 2yc'
_symmetry_space_group_name_H-M 'C 1 2/c 1'
_atom_sites_solution_hydrogens geom
_atom_sites_solution_primary direct
_atom_sites_solution_secondary difmap
_audit_creation_method SHELXL-97
_cell_angle_alpha 90.00
_cell_angle_beta 107.507(6)
_cell_angle_gamma 90.00
_cell_formula_units_Z 8
_cell_length_a 28.966(4)
_cell_length_b 7.6922(7)
_cell_length_c 24.702(3)
_cell_measurement_reflns_used 5469
_cell_measurement_temperature 296(2)
_cell_measurement_theta_max 27.5
_cell_measurement_theta_min 1.9
_cell_volume 5249.0(11)
_computing_cell_refinement 'Bruker XSCANS'
_computing_data_collection 'Bruker XSCANS'
_computing_data_reduction 'Bruker SHELXTL'
_computing_molecular_graphics 'Bruker SHELXTL'
_computing_publication_material 'Bruker SHELXTL'
_computing_structure_refinement 'SHELXL-97 (Sheldrick, 1997)'
_computing_structure_solution 'SHELXS-97 (Sheldrick, 1990)'
_diffrn_ambient_temperature 296(2)
_diffrn_detector_area_resol_mean NONE
_diffrn_measured_fraction_theta_full 0.999
_diffrn_measured_fraction_theta_max 0.999
_diffrn_measurement_device_type 'Bruker P4'
_diffrn_measurement_method '\w scans'
_diffrn_radiation_monochromator graphite
_diffrn_radiation_source 'fine-focus sealed tube'
_diffrn_radiation_type MoK\a
_diffrn_radiation_wavelength 0.71073
_diffrn_reflns_av_R_equivalents 0.0854
_diffrn_reflns_av_sigmaI/netI 0.0718
_diffrn_reflns_limit_h_max 34
_diffrn_reflns_limit_h_min -34
_diffrn_reflns_limit_k_max 9
_diffrn_reflns_limit_k_min -9
_diffrn_reflns_limit_l_max 29
_diffrn_reflns_limit_l_min -29
_diffrn_reflns_number 23051
_diffrn_reflns_theta_full 25.50
_diffrn_reflns_theta_max 25.50
_diffrn_reflns_theta_min 1.73
_diffrn_standards_decay_% NONE
_diffrn_standards_interval_count NONE
_diffrn_standards_interval_time NONE
_diffrn_standards_number NONE
_exptl_absorpt_coefficient_mu 0.720
_exptl_absorpt_correction_T_max 0.8935
_exptl_absorpt_correction_T_min 0.8635
_exptl_absorpt_correction_type multi-scan
_exptl_absorpt_process_details SADABS
_exptl_crystal_colour Colorless
_exptl_crystal_density_diffrn 1.530
_exptl_crystal_density_meas ?
_exptl_crystal_density_method 'not measured'
_exptl_crystal_description Prism
_exptl_crystal_F_000 2488
_exptl_crystal_size_max 0.21
_exptl_crystal_size_mid 0.19
_exptl_crystal_size_min 0.16
_refine_diff_density_max 0.551
_refine_diff_density_min -0.599
_refine_diff_density_rms 0.099
_refine_ls_extinction_method none
_refine_ls_goodness_of_fit_ref 1.074
_refine_ls_hydrogen_treatment constr
_refine_ls_matrix_type full
_refine_ls_number_parameters 370
_refine_ls_number_reflns 4879
_refine_ls_number_restraints 0
_refine_ls_restrained_S_all 1.074
_refine_ls_R_factor_all 0.0769
_refine_ls_R_factor_gt 0.0543
_refine_ls_shift/su_max 0.000
_refine_ls_shift/su_mean 0.000
_refine_ls_structure_factor_coef Fsqd
_refine_ls_weighting_details 'calc w=1/[\s^2^(Fo^2^)+(0.0865P)^2^+0.2679P] where P=(Fo^2^+2Fc^2^)/3'
_refine_ls_weighting_scheme calc
_refine_ls_wR_factor_gt 0.1416
_refine_ls_wR_factor_ref 0.1623
_reflns_number_gt 3796
_reflns_number_total 4879
_reflns_threshold_expression >2sigma(I)
_cod_data_source_file c4dt01946f2.cif
_cod_data_source_block z
_cod_depositor_comments
;
The following automatic conversions were performed:

'_symmetry_cell_setting' value 'Monoclinic' changed to 'monoclinic'
according to
/usr/data/users/saulius/crontab/automatic-downloads/rss-feeds/RSC/lib/dictionaries/cif_core.dic
dictionary named 'cif_core.dic' version 2.4.2 from
2011-04-26.

'_exptl_absorpt_correction_type' value 'MULTI-SCAN'
changed to 'multi-scan' according to
/usr/data/users/saulius/crontab/automatic-downloads/rss-feeds/RSC/lib/dictionaries/cif_core.dic
dictionary named 'cif_core.dic' version 2.4.2 from
2011-04-26.

'_refine_ls_hydrogen_treatment' value 'CONSTR' changed
to 'constr' according to
/usr/data/users/saulius/crontab/automatic-downloads/rss-feeds/RSC/lib/dictionaries/cif_core.dic
dictionary named 'cif_core.dic' version 2.4.2 from 2011-04-26.

Automatic conversion script
Id: cif_fix_values 2281 2013-09-26 08:29:07Z andrius 

 Adding full bibliography for 7032483--7032487.cif.

The following automatic conversions were performed:

'_exptl_crystal_density_meas' value 'NONE' was changed to '?' - the
value is perceived as not measured.

Automatic conversion script
Id: cif_fix_values 3008 2015-01-20 13:52:24Z robertas 
;
_cod_original_sg_symbol_H-M C2/c
_cod_original_formula_sum 'C26 H23 Co N3 O10.50'
_cod_database_code 7032484

loop_
_symmetry_equiv_pos_as_xyz
'x, y, z'
'-x, y, -z+1/2'
'x+1/2, y+1/2, z'
'-x+1/2, y+1/2, -z+1/2'
'-x, -y, -z'
'x, -y, z-1/2'
'-x+1/2, -y+1/2, -z'
'x+1/2, -y+1/2, z-1/2'

loop_
_atom_site_label
_atom_site_type_symbol
_atom_site_fract_x
_atom_site_fract_y
_atom_site_fract_z
_atom_site_U_iso_or_equiv
_atom_site_adp_type
_atom_site_occupancy
_atom_site_symmetry_multiplicity
_atom_site_calc_flag
_atom_site_refinement_flags
Co1 Co 0.220678(17) 0.65636(6) 0.66876(2) 0.02872(18) Uani 1 1 d .
O1 O 0.16763(9) 0.5689(3) 0.59820(11) 0.0340(6) Uani 1 1 d .
O2 O 0.16921(10) 0.2846(3) 0.61625(13) 0.0452(8) Uani 1 1 d .
O3 O -0.11355(9) -0.0533(3) 0.36883(13) 0.0446(8) Uani 1 1 d .
H3A H -0.1343 -0.1159 0.3779 0.067 Uiso 1 1 d R
O4 O -0.17724(9) 0.1124(3) 0.32605(14) 0.0417(7) Uani 1 1 d .
O5 O -0.19104(9) 0.4545(3) 0.27346(11) 0.0349(6) Uani 1 1 d .
O6 O -0.15879(10) 0.3535(4) 0.20916(12) 0.0457(8) Uani 1 1 d .
O7 O 0.09443(12) 1.1594(4) 0.31283(15) 0.0540(9) Uani 1 1 d .
H7A H 0.1151 1.2225 0.3039 0.081 Uiso 1 1 d R
O8 O 0.14068(12) 0.9488(5) 0.2946(2) 0.0757(12) Uani 1 1 d .
O9 O 0.27631(11) 0.7275(4) 0.74251(15) 0.0626(10) Uani 1 1 d .
H9A H 0.3000 0.6627 0.7422 0.094 Uiso 1 1 d R
H9B H 0.2867 0.8294 0.7527 0.094 Uiso 1 1 d R
O10 O 0.26181(10) 0.4288(3) 0.66676(13) 0.0461(8) Uani 1 1 d .
H10A H 0.2920 0.4455 0.6817 0.069 Uiso 1 1 d R
H10B H 0.2439 0.3393 0.6629 0.069 Uiso 1 1 d R
O11 O 0.3434(2) 0.6325(8) 0.4906(3) 0.0615(19) Uani 0.50 1 d P
H11A H 0.3313 0.7001 0.5100 0.092 Uiso 0.50 1 d PR
H11B H 0.3425 0.6843 0.4599 0.092 Uiso 0.50 1 d PR
N1 N 0.25333(12) 0.7982(4) 0.61780(15) 0.0395(8) Uani 1 1 d .
N2 N 0.28505(12) 1.0055(4) 0.58028(14) 0.0419(9) Uani 1 1 d .
N3 N 0.29756(18) 0.8568(6) 0.5597(2) 0.0656(12) Uani 1 1 d .
C1 C 0.15107(13) 0.4166(5) 0.58677(16) 0.0317(8) Uani 1 1 d .
C2 C 0.10841(13) 0.3976(5) 0.53503(16) 0.0307(8) Uani 1 1 d .
C3 C 0.08044(13) 0.5418(5) 0.51220(16) 0.0330(9) Uani 1 1 d .
H3 H 0.0888 0.6499 0.5292 0.040 Uiso 1 1 calc R
C4 C 0.04055(13) 0.5280(5) 0.46497(16) 0.0326(9) Uani 1 1 d .
H4 H 0.0220 0.6262 0.4510 0.039 Uiso 1 1 calc R
C5 C 0.02751(12) 0.3676(5) 0.43765(15) 0.0281(8) Uani 1 1 d .
C6 C 0.05568(14) 0.2217(5) 0.45984(16) 0.0345(9) Uani 1 1 d .
H6 H 0.0477 0.1144 0.4422 0.041 Uiso 1 1 calc R
C7 C 0.09526(14) 0.2357(5) 0.50780(16) 0.0352(9) Uani 1 1 d .
H7 H 0.1134 0.1373 0.5223 0.042 Uiso 1 1 calc R
C8 C -0.01695(13) 0.3566(5) 0.38785(15) 0.0284(8) Uani 1 1 d .
C9 C -0.05133(12) 0.2263(5) 0.38471(15) 0.0283(8) Uani 1 1 d .
H9 H -0.0435 0.1349 0.4105 0.034 Uiso 1 1 calc R
C10 C -0.09695(12) 0.2284(4) 0.34433(15) 0.0270(8) Uani 1 1 d .
C11 C -0.13312(13) 0.0900(5) 0.34541(16) 0.0297(8) Uani 1 1 d .
C12 C -0.10864(12) 0.3638(4) 0.30485(15) 0.0260(8) Uani 1 1 d .
C13 C -0.15663(13) 0.3871(4) 0.25899(16) 0.0291(8) Uani 1 1 d .
C14 C -0.07373(13) 0.4888(5) 0.30549(16) 0.0313(8) Uani 1 1 d .
H14 H -0.0811 0.5759 0.2781 0.038 Uiso 1 1 calc R
C15 C -0.02829(13) 0.4882(5) 0.34550(16) 0.0303(8) Uani 1 1 d .
C16 C 0.00727(13) 0.6217(5) 0.33991(16) 0.0298(8) Uani 1 1 d .
C17 C 0.05342(14) 0.5718(5) 0.33924(16) 0.0333(9) Uani 1 1 d .
H17 H 0.0629 0.4561 0.3452 0.040 Uiso 1 1 calc R
C18 C 0.08509(14) 0.6947(5) 0.32978(17) 0.0360(9) Uani 1 1 d .
H18 H 0.1156 0.6606 0.3286 0.043 Uiso 1 1 calc R
C19 C 0.07161(14) 0.8686(5) 0.32199(17) 0.0355(9) Uani 1 1 d .
C20 C 0.02651(14) 0.9195(5) 0.32412(17) 0.0369(9) Uani 1 1 d .
H20 H 0.0178 1.0362 0.3198 0.044 Uiso 1 1 calc R
C21 C -0.00606(14) 0.7971(5) 0.33277(17) 0.0351(9) Uani 1 1 d .
H21 H -0.0365 0.8318 0.3338 0.042 Uiso 1 1 calc R
C22 C 0.10578(14) 0.9950(6) 0.30905(19) 0.0429(10) Uani 1 1 d .
C23 C 0.25895(16) 0.9692(6) 0.61494(19) 0.0447(10) Uani 1 1 d .
H23 H 0.2465 1.0514 0.6343 0.054 Uiso 1 1 calc R
C24 C 0.2773(2) 0.7361(6) 0.5824(2) 0.0598(13) Uani 1 1 d .
H24 H 0.2792 0.6183 0.5749 0.072 Uiso 1 1 calc R
C25 C 0.30218(18) 1.1741(6) 0.5661(2) 0.0528(12) Uani 1 1 d .
H25A H 0.3367 1.1669 0.5715 0.063 Uiso 1 1 calc R
H25B H 0.2970 1.2615 0.5920 0.063 Uiso 1 1 calc R
C26 C 0.27685(16) 1.2311(6) 0.5056(2) 0.0495(11) Uani 1 1 d .
H26A H 0.2804 1.1405 0.4798 0.059 Uiso 1 1 calc R
H26B H 0.2926 1.3348 0.4974 0.059 Uiso 1 1 calc R

loop_
_atom_site_aniso_label
_atom_site_aniso_U_11
_atom_site_aniso_U_22
_atom_site_aniso_U_33
_atom_site_aniso_U_23
_atom_site_aniso_U_13
_atom_site_aniso_U_12
Co1 0.0234(3) 0.0235(3) 0.0344(3) -0.0003(2) 0.0014(2) -0.00320(19)
O1 0.0319(14) 0.0281(14) 0.0334(14) 0.0012(11) -0.0030(12) -0.0084(11)
O2 0.0342(15) 0.0305(14) 0.0548(18) 0.0089(13) -0.0107(14) -0.0068(12)
O3 0.0307(15) 0.0285(14) 0.066(2) 0.0191(14) 0.0020(14) -0.0006(12)
O4 0.0232(14) 0.0263(13) 0.067(2) 0.0057(13) 0.0003(14) -0.0026(11)
O5 0.0300(14) 0.0349(14) 0.0395(15) 0.0081(12) 0.0099(12) 0.0096(12)
O6 0.0402(16) 0.0537(19) 0.0339(16) -0.0123(13) -0.0032(13) 0.0185(14)
O7 0.057(2) 0.0355(17) 0.080(2) 0.0036(16) 0.0367(19) -0.0124(14)
O8 0.048(2) 0.052(2) 0.143(4) 0.014(2) 0.052(2) 0.0007(17)
O9 0.0453(18) 0.0355(16) 0.081(2) -0.0169(16) -0.0204(18) -0.0026(14)
O10 0.0347(16) 0.0328(15) 0.073(2) 0.0027(14) 0.0192(16) 0.0010(12)
O11 0.069(5) 0.037(4) 0.087(5) -0.003(3) 0.036(4) -0.001(3)
N1 0.0352(18) 0.0328(18) 0.048(2) 0.0070(16) 0.0082(17) -0.0075(15)
N2 0.047(2) 0.0353(19) 0.041(2) 0.0044(15) 0.0087(17) -0.0113(16)
N3 0.080(3) 0.060(3) 0.067(3) 0.005(2) 0.038(3) -0.002(2)
C1 0.0258(19) 0.032(2) 0.033(2) 0.0023(16) 0.0035(17) -0.0032(16)
C2 0.0250(18) 0.0309(19) 0.032(2) 0.0000(16) 0.0023(16) -0.0040(15)
C3 0.033(2) 0.0289(19) 0.034(2) -0.0011(16) 0.0047(18) -0.0022(16)
C4 0.031(2) 0.0305(19) 0.032(2) -0.0002(16) 0.0027(17) 0.0036(16)
C5 0.0220(18) 0.034(2) 0.0267(18) -0.0013(15) 0.0055(15) -0.0064(15)
C6 0.034(2) 0.0297(19) 0.035(2) -0.0067(16) 0.0021(18) -0.0045(16)
C7 0.030(2) 0.0272(19) 0.039(2) 0.0024(16) -0.0038(18) -0.0004(16)
C8 0.0279(19) 0.0309(19) 0.0250(18) -0.0017(15) 0.0058(16) 0.0000(15)
C9 0.0263(18) 0.0264(18) 0.0281(19) 0.0027(15) 0.0019(16) 0.0007(15)
C10 0.0242(18) 0.0246(17) 0.0310(19) -0.0023(15) 0.0063(16) -0.0003(14)
C11 0.028(2) 0.0248(18) 0.0305(19) 0.0030(15) -0.0002(16) -0.0016(15)
C12 0.0226(17) 0.0250(18) 0.0281(18) 0.0006(14) 0.0042(15) 0.0016(14)
C13 0.0269(19) 0.0195(17) 0.036(2) 0.0012(15) 0.0027(17) -0.0001(14)
C14 0.0286(19) 0.0301(19) 0.033(2) 0.0071(16) 0.0054(17) -0.0014(16)
C15 0.0274(19) 0.0299(19) 0.032(2) -0.0007(16) 0.0062(16) -0.0031(15)
C16 0.0249(18) 0.034(2) 0.0273(19) -0.0010(15) 0.0031(16) -0.0055(15)
C17 0.035(2) 0.028(2) 0.035(2) -0.0005(16) 0.0094(18) -0.0025(16)
C18 0.028(2) 0.036(2) 0.045(2) 0.0026(18) 0.0123(18) -0.0018(16)
C19 0.030(2) 0.036(2) 0.039(2) -0.0016(17) 0.0080(18) -0.0100(16)
C20 0.035(2) 0.030(2) 0.045(2) 0.0020(18) 0.0123(19) -0.0029(17)
C21 0.0264(19) 0.034(2) 0.044(2) 0.0001(17) 0.0088(18) -0.0028(16)
C22 0.030(2) 0.046(3) 0.051(3) 0.006(2) 0.010(2) -0.0042(19)
C23 0.049(3) 0.036(2) 0.049(3) -0.0022(19) 0.015(2) -0.013(2)
C24 0.075(4) 0.040(3) 0.071(3) 0.000(2) 0.033(3) -0.002(2)
C25 0.057(3) 0.049(3) 0.049(3) 0.010(2) 0.011(2) -0.026(2)
C26 0.057(3) 0.045(3) 0.049(3) 0.010(2) 0.019(2) -0.009(2)

loop_
_atom_type_symbol
_atom_type_description
_atom_type_scat_dispersion_real
_atom_type_scat_dispersion_imag
_atom_type_scat_source
C C 0.0033 0.0016 'International Tables Vol C Tables 4.2.6.8 and 6.1.1.4'
H H 0.0000 0.0000 'International Tables Vol C Tables 4.2.6.8 and 6.1.1.4'
Co Co 0.3494 0.9721 'International Tables Vol C Tables 4.2.6.8 and 6.1.1.4'
N N 0.0061 0.0033 'International Tables Vol C Tables 4.2.6.8 and 6.1.1.4'
O O 0.0106 0.0060 'International Tables Vol C Tables 4.2.6.8 and 6.1.1.4'

loop_
_geom_angle_atom_site_label_1
_geom_angle_atom_site_label_2
_geom_angle_atom_site_label_3
_geom_angle
_geom_angle_site_symmetry_1
_geom_angle_site_symmetry_3
O5 Co1 O1 95.21(11) 5_566 .
O5 Co1 N1 172.07(13) 5_566 .
O1 Co1 N1 91.05(12) . .
O5 Co1 O9 83.01(13) 5_566 .
O1 Co1 O9 175.98(11) . .
N1 Co1 O9 91.04(14) . .
O5 Co1 O10 91.62(11) 5_566 .
O1 Co1 O10 89.55(11) . .
N1 Co1 O10 93.30(12) . .
O9 Co1 O10 86.90(12) . .
O5 Co1 O4 85.97(11) 5_566 5_566
O1 Co1 O4 91.10(11) . 5_566
N1 Co1 O4 89.05(12) . 5_566
O9 Co1 O4 92.38(12) . 5_566
O10 Co1 O4 177.56(11) . 5_566
C1 O1 Co1 128.9(2) . .
C11 O3 H3A 110.6 . .
C11 O4 Co1 129.2(2) . 5_566
C13 O5 Co1 123.6(2) . 5_566
C22 O7 H7A 108.7 . .
Co1 O9 H9A 104.4 . .
Co1 O9 H9B 127.3 . .
H9A O9 H9B 109.1 . .
Co1 O10 H10A 112.0 . .
Co1 O10 H10B 109.9 . .
H10A O10 H10B 133.3 . .
H11A O11 H11B 107.9 . .
C23 N1 C24 102.7(4) . .
C23 N1 Co1 129.2(3) . .
C24 N1 Co1 128.0(3) . .
C23 N2 N3 109.5(3) . .
C23 N2 C25 129.6(4) . .
N3 N2 C25 120.8(4) . .
C24 N3 N2 103.6(4) . .
O1 C1 O2 123.3(3) . .
O1 C1 C2 116.2(3) . .
O2 C1 C2 120.4(3) . .
C3 C2 C7 118.0(3) . .
C3 C2 C1 120.0(3) . .
C7 C2 C1 121.9(3) . .
C4 C3 C2 121.4(4) . .
C4 C3 H3 119.3 . .
C2 C3 H3 119.3 . .
C3 C4 C5 120.7(3) . .
C3 C4 H4 119.6 . .
C5 C4 H4 119.6 . .
C6 C5 C4 118.4(3) . .
C6 C5 C8 122.3(3) . .
C4 C5 C8 119.1(3) . .
C7 C6 C5 120.6(3) . .
C7 C6 H6 119.7 . .
C5 C6 H6 119.7 . .
C6 C7 C2 120.8(3) . .
C6 C7 H7 119.6 . .
C2 C7 H7 119.6 . .
C9 C8 C15 117.8(3) . .
C9 C8 C5 120.7(3) . .
C15 C8 C5 121.2(3) . .
C10 C9 C8 122.5(3) . .
C10 C9 H9 118.8 . .
C8 C9 H9 118.8 . .
C9 C10 C12 119.1(3) . .
C9 C10 C11 119.7(3) . .
C12 C10 C11 121.2(3) . .
O4 C11 O3 123.7(3) . .
O4 C11 C10 122.8(3) . .
O3 C11 C10 113.5(3) . .
C14 C12 C10 119.0(3) . .
C14 C12 C13 115.2(3) . .
C10 C12 C13 125.8(3) . .
O6 C13 O5 123.8(3) . .
O6 C13 C12 118.5(3) . .
O5 C13 C12 117.4(3) . .
C15 C14 C12 122.4(3) . .
C15 C14 H14 118.8 . .
C12 C14 H14 118.8 . .
C14 C15 C8 119.1(3) . .
C14 C15 C16 117.7(3) . .
C8 C15 C16 123.1(3) . .
C17 C16 C21 119.5(3) . .
C17 C16 C15 120.1(3) . .
C21 C16 C15 120.3(3) . .
C18 C17 C16 120.0(4) . .
C18 C17 H17 120.0 . .
C16 C17 H17 120.0 . .
C17 C18 C19 120.5(4) . .
C17 C18 H18 119.8 . .
C19 C18 H18 119.8 . .
C20 C19 C18 119.8(4) . .
C20 C19 C22 121.4(4) . .
C18 C19 C22 118.7(4) . .
C19 C20 C21 120.4(4) . .
C19 C20 H20 119.8 . .
C21 C20 H20 119.8 . .
C20 C21 C16 119.8(4) . .
C20 C21 H21 120.1 . .
C16 C21 H21 120.1 . .
O8 C22 O7 123.1(4) . .
O8 C22 C19 122.3(4) . .
O7 C22 C19 114.6(4) . .
N1 C23 N2 110.2(4) . .
N1 C23 H23 124.9 . .
N2 C23 H23 124.9 . .
N3 C24 N1 114.1(4) . .
N3 C24 H24 123.0 . .
N1 C24 H24 123.0 . .
N2 C25 C26 113.1(4) . .
N2 C25 H25A 109.0 . .
C26 C25 H25A 109.0 . .
N2 C25 H25B 109.0 . .
C26 C25 H25B 109.0 . .
H25A C25 H25B 107.8 . .
C25 C26 C26 113.4(5) . 7_576
C25 C26 H26A 108.9 . .
C26 C26 H26A 108.9 7_576 .
C25 C26 H26B 108.9 . .
C26 C26 H26B 108.9 7_576 .
H26A C26 H26B 107.7 . .

loop_
_geom_bond_atom_site_label_1
_geom_bond_atom_site_label_2
_geom_bond_distance
_geom_bond_site_symmetry_2
Co1 O5 2.059(3) 5_566
Co1 O1 2.059(2) .
Co1 N1 2.094(3) .
Co1 O9 2.109(3) .
Co1 O10 2.127(3) .
Co1 O4 2.205(3) 5_566
O1 C1 1.265(4) .
O2 C1 1.268(4) .
O3 C11 1.294(4) .
O3 H3A 0.8500 .
O4 C11 1.235(4) .
O4 Co1 2.205(3) 5_566
O5 C13 1.267(4) .
O5 Co1 2.059(3) 5_566
O6 C13 1.241(5) .
O7 C22 1.317(5) .
O7 H7A 0.8500 .
O8 C22 1.222(5) .
O9 H9A 0.8499 .
O9 H9B 0.8500 .
O10 H10A 0.8499 .
O10 H10B 0.8500 .
O11 H11A 0.8500 .
O11 H11B 0.8500 .
N1 C23 1.330(5) .
N1 C24 1.356(6) .
N2 C23 1.331(5) .
N2 N3 1.345(5) .
N2 C25 1.468(5) .
N3 C24 1.311(6) .
C1 C2 1.494(5) .
C2 C3 1.389(5) .
C2 C7 1.412(5) .
C3 C4 1.377(5) .
C3 H3 0.9300 .
C4 C5 1.403(5) .
C4 H4 0.9300 .
C5 C6 1.399(5) .
C5 C8 1.492(5) .
C6 C7 1.383(5) .
C6 H6 0.9300 .
C7 H7 0.9300 .
C8 C9 1.398(5) .
C8 C15 1.421(5) .
C9 C10 1.396(5) .
C9 H9 0.9300 .
C10 C12 1.397(5) .
C10 C11 1.500(5) .
C12 C14 1.392(5) .
C12 C13 1.517(5) .
C14 C15 1.388(5) .
C14 H14 0.9300 .
C15 C16 1.490(5) .
C16 C17 1.396(5) .
C16 C21 1.399(5) .
C17 C18 1.385(5) .
C17 H17 0.9300 .
C18 C19 1.391(5) .
C18 H18 0.9300 .
C19 C20 1.380(5) .
C19 C22 1.489(5) .
C20 C21 1.395(5) .
C20 H20 0.9300 .
C21 H21 0.9300 .
C23 H23 0.9300 .
C24 H24 0.9300 .
C25 C26 1.518(6) .
C25 H25A 0.9700 .
C25 H25B 0.9700 .
C26 C26 1.524(9) 7_576
C26 H26A 0.9700 .
C26 H26B 0.9700 .

loop_
_geom_torsion_atom_site_label_1
_geom_torsion_atom_site_label_2
_geom_torsion_atom_site_label_3
_geom_torsion_atom_site_label_4
_geom_torsion
_geom_torsion_site_symmetry_1
_geom_torsion_site_symmetry_4
O5 Co1 O1 C1 -50.3(3) 5_566 .
N1 Co1 O1 C1 134.6(3) . .
O9 Co1 O1 C1 13.3(19) . .
O10 Co1 O1 C1 41.3(3) . .
O4 Co1 O1 C1 -136.4(3) 5_566 .
O5 Co1 N1 C23 -26.2(11) 5_566 .
O1 Co1 N1 C23 115.9(4) . .
O9 Co1 N1 C23 -67.5(4) . .
O10 Co1 N1 C23 -154.5(4) . .
O4 Co1 N1 C23 24.8(4) 5_566 .
O5 Co1 N1 C24 148.4(8) 5_566 .
O1 Co1 N1 C24 -69.5(4) . .
O9 Co1 N1 C24 107.0(4) . .
O10 Co1 N1 C24 20.1(4) . .
O4 Co1 N1 C24 -160.6(4) 5_566 .
C23 N2 N3 C24 1.2(5) . .
C25 N2 N3 C24 178.1(4) . .
Co1 O1 C1 O2 -7.8(6) . .
Co1 O1 C1 C2 173.1(2) . .
O1 C1 C2 C3 -19.0(5) . .
O2 C1 C2 C3 161.9(4) . .
O1 C1 C2 C7 160.8(4) . .
O2 C1 C2 C7 -18.3(6) . .
C7 C2 C3 C4 1.0(6) . .
C1 C2 C3 C4 -179.2(3) . .
C2 C3 C4 C5 -1.4(6) . .
C3 C4 C5 C6 0.6(6) . .
C3 C4 C5 C8 177.8(3) . .
C4 C5 C6 C7 0.4(6) . .
C8 C5 C6 C7 -176.7(4) . .
C5 C6 C7 C2 -0.7(6) . .
C3 C2 C7 C6 0.0(6) . .
C1 C2 C7 C6 -179.8(4) . .
C6 C5 C8 C9 46.1(5) . .
C4 C5 C8 C9 -131.0(4) . .
C6 C5 C8 C15 -140.9(4) . .
C4 C5 C8 C15 42.0(5) . .
C15 C8 C9 C10 -4.5(5) . .
C5 C8 C9 C10 168.7(3) . .
C8 C9 C10 C12 1.1(5) . .
C8 C9 C10 C11 -176.5(3) . .
Co1 O4 C11 O3 139.7(3) 5_566 .
Co1 O4 C11 C10 -39.8(5) 5_566 .
C9 C10 C11 O4 154.2(4) . .
C12 C10 C11 O4 -23.4(6) . .
C9 C10 C11 O3 -25.4(5) . .
C12 C10 C11 O3 157.1(3) . .
C9 C10 C12 C14 2.6(5) . .
C11 C10 C12 C14 -179.8(3) . .
C9 C10 C12 C13 -179.0(3) . .
C11 C10 C12 C13 -1.4(6) . .
Co1 O5 C13 O6 123.9(3) 5_566 .
Co1 O5 C13 C12 -62.5(4) 5_566 .
C14 C12 C13 O6 73.3(4) . .
C10 C12 C13 O6 -105.2(4) . .
C14 C12 C13 O5 -100.7(4) . .
C10 C12 C13 O5 80.8(5) . .
C10 C12 C14 C15 -2.8(6) . .
C13 C12 C14 C15 178.6(3) . .
C12 C14 C15 C8 -0.7(6) . .
C12 C14 C15 C16 176.2(3) . .
C9 C8 C15 C14 4.3(5) . .
C5 C8 C15 C14 -168.9(3) . .
C9 C8 C15 C16 -172.5(3) . .
C5 C8 C15 C16 14.3(6) . .
C14 C15 C16 C17 -127.4(4) . .
C8 C15 C16 C17 49.4(5) . .
C14 C15 C16 C21 49.7(5) . .
C8 C15 C16 C21 -133.5(4) . .
C21 C16 C17 C18 -2.0(6) . .
C15 C16 C17 C18 175.1(3) . .
C16 C17 C18 C19 1.2(6) . .
C17 C18 C19 C20 0.5(6) . .
C17 C18 C19 C22 -177.0(4) . .
C18 C19 C20 C21 -1.4(6) . .
C22 C19 C20 C21 175.9(4) . .
C19 C20 C21 C16 0.7(6) . .
C17 C16 C21 C20 1.1(6) . .
C15 C16 C21 C20 -176.1(4) . .
C20 C19 C22 O8 -163.4(5) . .
C18 C19 C22 O8 14.0(7) . .
C20 C19 C22 O7 14.7(6) . .
C18 C19 C22 O7 -167.9(4) . .
C24 N1 C23 N2 -0.5(5) . .
Co1 N1 C23 N2 175.1(3) . .
N3 N2 C23 N1 -0.4(5) . .
C25 N2 C23 N1 -177.0(4) . .
N2 N3 C24 N1 -1.7(6) . .
C23 N1 C24 N3 1.4(6) . .
Co1 N1 C24 N3 -174.3(3) . .
C23 N2 C25 C26 -110.2(5) . .
N3 N2 C25 C26 73.7(6) . .
N2 C25 C26 C26 66.0(7) . 7_576
